data_7231608
loop_
_publ_author_name
'Cheng, Huayu'
'Zhou, Xiaofan'
'Hu, Anjing'
'Ding, Shiteng'
'Wang, Yimo'
'Xiao, Yuanjing'
'Zhang, Junliang'

_publ_section_title
;
 Thioether-functionalized trifluoromethyl-alkynes, 1,3-dienes and allenes:
 divergent synthesis from reaction of 2-trifluoromethyl-1,3-conjugated
 enynes with sulfur nucleophiles
;
_journal_issue 59
_journal_name_full 'RSC Advances'
_journal_page_first 34088
_journal_paper_doi 10.1039/C8RA07834C
_journal_volume 8
_journal_year 2018
_chemical_formula_sum 'C18 H15 F3 I2 S'
_chemical_formula_weight 574.16
_chemical_melting_point 334
_chemical_name_systematic (E)-phenyl(4,4,4-trifluoro-2-iodo-3-(iodomethyl)-1-phenylbut-1-en-1-yl)sulfane
_chemical_properties_physical Light-sensitive,Photo-sensitive
_space_group_IT_number 2
_symmetry_cell_setting triclinic
_symmetry_space_group_name_Hall '-P 1'
_symmetry_space_group_name_H-M 'P -1'
_atom_sites_solution_hydrogens geom
_atom_sites_solution_primary direct
_atom_sites_solution_secondary difmap
_audit_creation_method SHELXL-97
_audit_update_record
;
2018-08-07 deposited with the CCDC.
2018-09-27 downloaded from the CCDC.
;
_cell_angle_alpha 99.341(2)
_cell_angle_beta 97.979(2)
_cell_angle_gamma 111.362(2)
_cell_formula_units_Z 2
_cell_length_a 8.6631(5)
_cell_length_b 9.5398(5)
_cell_length_c 13.2336(7)
_cell_measurement_reflns_used 6832
_cell_measurement_temperature 296(2)
_cell_measurement_theta_max 28.25
_cell_measurement_theta_min 2.36
_cell_volume 981.45(9)
_computing_structure_refinement 'SHELXL-97 (Sheldrick, 2008)'
_computing_structure_solution 'SHELXS-97 (Sheldrick, 2008)'
_diffrn_ambient_temperature 296(2)
_diffrn_measured_fraction_theta_full 0.990
_diffrn_measured_fraction_theta_max 0.990
_diffrn_measurement_device_type 'Bruker Smart Apex II CCD'
_diffrn_radiation_monochromator graphite
_diffrn_radiation_source 'fine-focus sealed tube'
_diffrn_radiation_type MoK\a
_diffrn_radiation_wavelength 0.71073
_diffrn_reflns_av_R_equivalents 0.0197
_diffrn_reflns_av_sigmaI/netI 0.0189
_diffrn_reflns_limit_h_max 10
_diffrn_reflns_limit_h_min -10
_diffrn_reflns_limit_k_max 11
_diffrn_reflns_limit_k_min -11
_diffrn_reflns_limit_l_max 15
_diffrn_reflns_limit_l_min -15
_diffrn_reflns_number 11443
_diffrn_reflns_theta_full 25.01
_diffrn_reflns_theta_max 25.01
_diffrn_reflns_theta_min 2.36
_exptl_absorpt_coefficient_mu 3.334
_exptl_absorpt_correction_T_max 0.4246
_exptl_absorpt_correction_T_min 0.3216
_exptl_absorpt_correction_type multi-scan
_exptl_absorpt_process_details sadabs
_exptl_crystal_colour colorless
_exptl_crystal_density_diffrn 1.943
_exptl_crystal_density_method 'not measured'
_exptl_crystal_description block
_exptl_crystal_F_000 544
_exptl_crystal_recrystallization_method 'Re-crystallisation from solvent: DCM/Hexane'
_exptl_crystal_size_max 0.44
_exptl_crystal_size_mid 0.38
_exptl_crystal_size_min 0.31
_refine_diff_density_max 1.431
_refine_diff_density_min -1.335
_refine_diff_density_rms 0.121
_refine_ls_extinction_method none
_refine_ls_goodness_of_fit_ref 1.070
_refine_ls_hydrogen_treatment constr
_refine_ls_matrix_type full
_refine_ls_number_parameters 217
_refine_ls_number_reflns 3430
_refine_ls_number_restraints 0
_refine_ls_restrained_S_all 1.070
_refine_ls_R_factor_all 0.0515
_refine_ls_R_factor_gt 0.0473
_refine_ls_shift/su_max 0.000
_refine_ls_shift/su_mean 0.000
_refine_ls_structure_factor_coef Fsqd
_refine_ls_weighting_details 'calc w=1/[\s^2^(Fo^2^)+(0.0490P)^2^+5.9759P] where P=(Fo^2^+2Fc^2^)/3'
_refine_ls_weighting_scheme calc
_refine_ls_wR_factor_gt 0.1235
_refine_ls_wR_factor_ref 0.1267
_reflns_number_gt 3119
_reflns_number_total 3430
_reflns_threshold_expression >2sigma(I)
_cod_data_source_file c8ra07834c2.cif
_cod_data_source_block z
_cod_depositor_comments
;
The following automatic conversions were performed:

'_chemical_melting_point' value '334K' was changed to '334' - the
value should be numeric and without a unit designator.

Automatic conversion script
Id: cif_fix_values 4973 2017-02-22 13:04:09Z antanas 
;
_cod_original_sg_symbol_H-M P-1
_cod_database_code 7231608

loop_
_symmetry_equiv_pos_as_xyz
'x, y, z'
'-x, -y, -z'

loop_
_atom_site_label
_atom_site_type_symbol
_atom_site_fract_x
_atom_site_fract_y
_atom_site_fract_z
_atom_site_U_iso_or_equiv
_atom_site_adp_type
_atom_site_occupancy
_atom_site_symmetry_multiplicity
_atom_site_calc_flag
_atom_site_refinement_flags
S1 S 0.7805(3) 0.29950(19) -0.37173(13) 0.0512(4) Uani 1 1 d .
F1 F 1.0594(8) 0.3075(10) -0.0959(5) 0.124(3) Uani 1 1 d .
F2 F 1.0979(8) 0.1113(10) -0.1377(6) 0.117(2) Uani 1 1 d .
F3 F 0.9523(11) 0.1299(10) -0.0362(5) 0.125(3) Uani 1 1 d .
I1 I 0.56889(7) 0.12969(6) -0.08951(4) 0.0615(2) Uani 1 1 d .
I2 I 0.56687(8) -0.14888(6) -0.38585(5) 0.0721(2) Uani 1 1 d .
C1 C 0.4631(9) 0.3772(8) -0.2980(5) 0.0492(16) Uani 1 1 d .
H1A H 0.4237 0.3071 -0.3627 0.059 Uiso 1 1 calc R
C2 C 0.3789(11) 0.4681(10) -0.2693(6) 0.063(2) Uani 1 1 d .
H2A H 0.2830 0.4598 -0.3154 0.076 Uiso 1 1 calc R
C3 C 0.4329(11) 0.5723(10) -0.1731(6) 0.061(2) Uani 1 1 d .
H3A H 0.3723 0.6315 -0.1540 0.074 Uiso 1 1 calc R
C4 C 0.5755(11) 0.5873(9) -0.1069(6) 0.061(2) Uani 1 1 d .
H4A H 0.6135 0.6583 -0.0426 0.073 Uiso 1 1 calc R
C5 C 0.6647(9) 0.4979(8) -0.1343(6) 0.0519(17) Uani 1 1 d .
H5A H 0.7627 0.5103 -0.0884 0.062 Uiso 1 1 calc R
C6 C 0.6095(8) 0.3896(7) -0.2298(5) 0.0393(13) Uani 1 1 d .
C7 C 0.7012(8) 0.2900(7) -0.2550(5) 0.0404(14) Uani 1 1 d .
C8 C 0.8826(8) 0.5016(8) -0.3632(5) 0.0437(14) Uani 1 1 d .
C9 C 0.8426(11) 0.5556(9) -0.4491(6) 0.0600(19) Uani 1 1 d .
H9A H 0.7550 0.4904 -0.5053 0.072 Uiso 1 1 calc R
C10 C 0.9333(11) 0.7073(8) -0.4514(6) 0.0585(19) Uani 1 1 d .
H10A H 0.9083 0.7426 -0.5106 0.070 Uiso 1 1 calc R
C11 C 1.0597(9) 0.8074(8) -0.3680(6) 0.0509(17) Uani 1 1 d .
C12 C 1.0935(10) 0.7517(9) -0.2824(7) 0.0607(19) Uani 1 1 d .
H12A H 1.1775 0.8178 -0.2247 0.073 Uiso 1 1 calc R
C13 C 1.0058(9) 0.5993(8) -0.2794(6) 0.0531(17) Uani 1 1 d .
H13A H 1.0310 0.5639 -0.2204 0.064 Uiso 1 1 calc R
C14 C 1.1589(12) 0.9744(9) -0.3718(8) 0.071(2) Uani 1 1 d .
H14A H 1.2408 1.0273 -0.3071 0.106 Uiso 1 1 calc R
H14B H 1.0821 1.0249 -0.3817 0.106 Uiso 1 1 calc R
H14C H 1.2162 0.9761 -0.4290 0.106 Uiso 1 1 calc R
C15 C 0.7199(9) 0.1891(8) -0.2011(5) 0.0455(15) Uani 1 1 d .
C16 C 0.8373(9) 0.1046(8) -0.2143(6) 0.0519(16) Uani 1 1 d .
H16A H 0.8846 0.1312 -0.2751 0.062 Uiso 1 1 calc R
C17 C 1.0143(12) 0.1713(9) -0.1069(7) 0.058(2) Uani 1 1 d .
C18 C 0.7509(12) -0.0698(10) -0.2402(7) 0.064(2) Uani 1 1 d .
H18A H 0.6951 -0.1031 -0.1845 0.077 Uiso 1 1 calc R
H18B H 0.8347 -0.1142 -0.2458 0.077 Uiso 1 1 calc R

loop_
_atom_site_aniso_label
_atom_site_aniso_U_11
_atom_site_aniso_U_22
_atom_site_aniso_U_33
_atom_site_aniso_U_23
_atom_site_aniso_U_13
_atom_site_aniso_U_12
S1 0.0770(12) 0.0374(8) 0.0439(9) 0.0117(7) 0.0302(8) 0.0206(8)
F1 0.085(4) 0.145(7) 0.096(5) -0.008(4) -0.035(4) 0.027(4)
F2 0.073(4) 0.153(7) 0.108(5) 0.018(5) -0.017(4) 0.043(4)
F3 0.148(6) 0.180(8) 0.066(4) 0.010(4) -0.026(4) 0.111(6)
I1 0.0846(4) 0.0648(3) 0.0594(3) 0.0324(2) 0.0444(3) 0.0392(3)
I2 0.0766(4) 0.0555(3) 0.0716(4) 0.0000(3) 0.0160(3) 0.0179(3)
C1 0.058(4) 0.047(4) 0.034(3) 0.005(3) 0.004(3) 0.015(3)
C2 0.059(5) 0.079(5) 0.058(5) 0.017(4) 0.004(4) 0.037(4)
C3 0.072(5) 0.062(5) 0.061(5) 0.008(4) 0.016(4) 0.041(4)
C4 0.076(5) 0.053(4) 0.052(4) -0.005(3) 0.006(4) 0.033(4)
C5 0.055(4) 0.047(4) 0.046(4) -0.005(3) 0.001(3) 0.023(3)
C6 0.047(3) 0.032(3) 0.037(3) 0.011(2) 0.014(3) 0.011(3)
C7 0.047(3) 0.037(3) 0.035(3) 0.009(2) 0.015(3) 0.012(3)
C8 0.048(4) 0.046(4) 0.044(3) 0.017(3) 0.022(3) 0.019(3)
C9 0.073(5) 0.052(4) 0.046(4) 0.017(3) 0.012(4) 0.011(4)
C10 0.081(5) 0.044(4) 0.053(4) 0.022(3) 0.017(4) 0.023(4)
C11 0.050(4) 0.043(4) 0.069(5) 0.021(3) 0.026(3) 0.020(3)
C12 0.050(4) 0.052(4) 0.072(5) 0.019(4) 0.004(4) 0.013(3)
C13 0.053(4) 0.047(4) 0.060(4) 0.022(3) 0.005(3) 0.019(3)
C14 0.080(6) 0.044(4) 0.089(6) 0.023(4) 0.029(5) 0.017(4)
C15 0.056(4) 0.045(4) 0.045(3) 0.017(3) 0.028(3) 0.023(3)
C16 0.060(4) 0.055(4) 0.049(4) 0.016(3) 0.018(3) 0.027(3)
C17 0.087(6) 0.035(4) 0.072(5) 0.012(4) 0.041(5) 0.036(4)
C18 0.082(6) 0.062(5) 0.067(5) 0.018(4) 0.026(4) 0.044(4)

loop_
_atom_type_symbol
_atom_type_description
_atom_type_scat_dispersion_real
_atom_type_scat_dispersion_imag
_atom_type_scat_source
C C 0.0033 0.0016 'International Tables Vol C Tables 4.2.6.8 and 6.1.1.4'
H H 0.0000 0.0000 'International Tables Vol C Tables 4.2.6.8 and 6.1.1.4'
F F 0.0171 0.0103 'International Tables Vol C Tables 4.2.6.8 and 6.1.1.4'
S S 0.1246 0.1234 'International Tables Vol C Tables 4.2.6.8 and 6.1.1.4'
I I -0.4742 1.8119 'International Tables Vol C Tables 4.2.6.8 and 6.1.1.4'

loop_
_geom_angle_atom_site_label_1
_geom_angle_atom_site_label_2
_geom_angle_atom_site_label_3
_geom_angle
C7 S1 C8 103.8(3)
C2 C1 C6 120.0(6)
C2 C1 H1A 120.0
C6 C1 H1A 120.0
C1 C2 C3 121.5(7)
C1 C2 H2A 119.3
C3 C2 H2A 119.3
C4 C3 C2 119.2(7)
C4 C3 H3A 120.4
C2 C3 H3A 120.4
C3 C4 C5 120.6(7)
C3 C4 H4A 119.7
C5 C4 H4A 119.7
C4 C5 C6 120.8(7)
C4 C5 H5A 119.6
C6 C5 H5A 119.6
C5 C6 C1 117.8(6)
C5 C6 C7 120.0(6)
C1 C6 C7 122.2(6)
C15 C7 C6 125.1(6)
C15 C7 S1 118.5(5)
C6 C7 S1 116.2(4)
C13 C8 C9 119.9(6)
C13 C8 S1 122.4(5)
C9 C8 S1 117.4(5)
C8 C9 C10 119.6(7)
C8 C9 H9A 120.2
C10 C9 H9A 120.2
C11 C10 C9 121.3(7)
C11 C10 H10A 119.3
C9 C10 H10A 119.3
C12 C11 C10 117.8(7)
C12 C11 C14 121.4(7)
C10 C11 C14 120.7(7)
C11 C12 C13 121.6(7)
C11 C12 H12A 119.2
C13 C12 H12A 119.2
C8 C13 C12 119.7(7)
C8 C13 H13A 120.1
C12 C13 H13A 120.1
C11 C14 H14A 109.5
C11 C14 H14B 109.5
H14A C14 H14B 109.5
C11 C14 H14C 109.5
H14A C14 H14C 109.5
H14B C14 H14C 109.5
C7 C15 C16 126.0(6)
C7 C15 I1 118.8(5)
C16 C15 I1 115.2(4)
C18 C16 C15 115.0(6)
C18 C16 C17 110.7(6)
C15 C16 C17 112.9(5)
C18 C16 H16A 105.8
C15 C16 H16A 105.8
C17 C16 H16A 105.8
F2 C17 F1 119.5(10)
F2 C17 F3 116.6(9)
F1 C17 F3 110.8(8)
F2 C17 C16 102.3(7)
F1 C17 C16 100.7(7)
F3 C17 C16 103.6(7)
C16 C18 I2 109.8(5)
C16 C18 H18A 109.7
I2 C18 H18A 109.7
C16 C18 H18B 109.7
I2 C18 H18B 109.7
H18A C18 H18B 108.2

loop_
_geom_bond_atom_site_label_1
_geom_bond_atom_site_label_2
_geom_bond_distance
S1 C7 1.778(6)
S1 C8 1.781(7)
F1 C17 1.190(10)
F2 C17 1.151(10)
F3 C17 1.194(11)
I1 C15 2.116(6)
I2 C18 2.151(9)
C1 C2 1.364(11)
C1 C6 1.406(9)
C1 H1A 0.9300
C2 C3 1.382(11)
C2 H2A 0.9300
C3 C4 1.358(11)
C3 H3A 0.9300
C4 C5 1.383(10)
C4 H4A 0.9300
C5 C6 1.393(9)
C5 H5A 0.9300
C6 C7 1.471(9)
C7 C15 1.329(9)
C8 C13 1.360(10)
C8 C9 1.374(10)
C9 C10 1.381(10)
C9 H9A 0.9300
C10 C11 1.375(11)
C10 H10A 0.9300
C11 C12 1.367(11)
C11 C14 1.523(10)
C12 C13 1.383(10)
C12 H12A 0.9300
C13 H13A 0.9300
C14 H14A 0.9600
C14 H14B 0.9600
C14 H14C 0.9600
C15 C16 1.522(10)
C16 C18 1.511(11)
C16 C17 1.780(12)
C16 H16A 0.9800
C18 H18A 0.9700
C18 H18B 0.9700
